data_4310053
loop_
_publ_author_name
'Mei Shi'
'Fuyou Li'
'Tao Yi'
'Dengqing Zhang'
'Huaiming Hu'
'Chunhui Huang'

_publ_section_title
;
Tuning the Triplet Energy Levels of Pyrazolone Ligands to Match the 5D0 Level
of Europium(III)
;
_journal_name_full 'Inorganic Chemistry'
_journal_page_first 8929
_journal_page_last 8936
_journal_paper_doi 10.1021/ic050844p
_journal_volume 44
_journal_year 2005
_chemical_formula_sum 'C19 H18 N3 O2'
_chemical_formula_weight 320.36
_space_group_IT_number 14
_symmetry_cell_setting monoclinic
_symmetry_space_group_name_Hall '-P 2ybc'
_symmetry_space_group_name_H-M 'P 1 21/c 1'
_atom_sites_solution_hydrogens geom
_atom_sites_solution_primary direct
_atom_sites_solution_secondary difmap
_audit_creation_method SHELXL-97
_cell_angle_alpha 90.00
_cell_angle_beta 106.286(4)
_cell_angle_gamma 90.00
_cell_formula_units_Z 4
_cell_length_a 7.625(2)
_cell_length_b 17.919(6)
_cell_length_c 12.219(4)
_cell_measurement_temperature 298(2)
_cell_measurement_theta_max 27.15
_cell_measurement_theta_min 2.08
_cell_volume 1602.5(9)
_computing_cell_refinement 'Bruker XSCANS'
_computing_data_collection 'Bruker XSCANS'
_computing_data_reduction 'Bruker SHELXTL'
_computing_molecular_graphics 'Bruker SHELXTL'
_computing_publication_material 'Bruker SHELXTL'
_computing_structure_refinement 'Bruker SHELXTL'
_computing_structure_solution 'Bruker SHELXTL'
_diffrn_ambient_temperature 298(2)
_diffrn_measured_fraction_theta_full 0.983
_diffrn_measured_fraction_theta_max 0.983
_diffrn_measurement_device_type 'Bruker P4'
_diffrn_measurement_method '\w scans'
_diffrn_radiation_monochromator graphite
_diffrn_radiation_source 'fine-focus sealed tube'
_diffrn_radiation_type MoK\a
_diffrn_radiation_wavelength 0.71073
_diffrn_reflns_av_R_equivalents 0.0518
_diffrn_reflns_av_sigmaI/netI 0.0512
_diffrn_reflns_limit_h_max 9
_diffrn_reflns_limit_h_min -9
_diffrn_reflns_limit_k_max 22
_diffrn_reflns_limit_k_min -18
_diffrn_reflns_limit_l_max 14
_diffrn_reflns_limit_l_min -15
_diffrn_reflns_number 7809
_diffrn_reflns_theta_full 27.15
_diffrn_reflns_theta_max 27.15
_diffrn_reflns_theta_min 2.08
_exptl_absorpt_coefficient_mu 0.088
_exptl_absorpt_correction_T_max 0.9956
_exptl_absorpt_correction_T_min 0.9826
_exptl_absorpt_correction_type none
_exptl_crystal_density_diffrn 1.328
_exptl_crystal_density_method 'not measured'
_exptl_crystal_F_000 676
_exptl_crystal_size_max 0.20
_exptl_crystal_size_mid 0.10
_exptl_crystal_size_min 0.05
_refine_diff_density_max 0.300
_refine_diff_density_min -0.265
_refine_diff_density_rms 0.053
_refine_ls_extinction_coef 0.010(2)
_refine_ls_extinction_expression Fc^*^=kFc[1+0.001xFc^2^\l^3^/sin(2\q)]^-1/4^
_refine_ls_extinction_method SHELXL
_refine_ls_goodness_of_fit_ref 0.949
_refine_ls_hydrogen_treatment mixed
_refine_ls_matrix_type full
_refine_ls_number_parameters 222
_refine_ls_number_reflns 3483
_refine_ls_number_restraints 0
_refine_ls_restrained_S_all 0.949
_refine_ls_R_factor_all 0.0884
_refine_ls_R_factor_gt 0.0587
_refine_ls_shift/su_max 0.000
_refine_ls_shift/su_mean 0.000
_refine_ls_structure_factor_coef Fsqd
_refine_ls_weighting_details 'calc w=1/[\s^2^(Fo^2^)+(0.1148P)^2^+0.0000P] where P=(Fo^2^+2Fc^2^)/3'
_refine_ls_weighting_scheme calc
_refine_ls_wR_factor_gt 0.1676
_refine_ls_wR_factor_ref 0.1863
_reflns_number_gt 2132
_reflns_number_total 3483
_reflns_threshold_expression >2sigma(I)
_cod_data_source_file ic050844psi20050525_074007.cif
_cod_data_source_block f31111a
_cod_depositor_comments
;
The following automatic conversions were performed:

data name '_atom_site_symetry_multiplicity' was replaced with
'_atom_site_symmetry_multiplicity' as specified in the replacement
file 'data/replacement-values/replacement_tags.lst'.

Automatic conversion script
Id: cif_correct_tags 9268 2022-04-12 08:56:07Z antanas 
;
_cod_database_code 4310053

loop_
_symmetry_equiv_pos_as_xyz
'x, y, z'
'-x, y+1/2, -z+1/2'
'-x, -y, -z'
'x, -y-1/2, z-1/2'

loop_
_atom_site_label
_atom_site_type_symbol
_atom_site_fract_x
_atom_site_fract_y
_atom_site_fract_z
_atom_site_U_iso_or_equiv
_atom_site_adp_type
_atom_site_occupancy
_atom_site_symmetry_multiplicity
_atom_site_calc_flag
_atom_site_refinement_flags
_atom_site_disorder_assembly
_atom_site_disorder_group
O1 O 0.3953(2) 0.58621(10) 0.18093(12) 0.0596(5) Uani 1 1 d . . .
O2 O 0.3862(3) 0.72468(10) 0.21884(13) 0.0681(5) Uani 1 1 d . . .
N1 N 0.2237(2) 0.55639(10) -0.00561(13) 0.0440(4) Uani 1 1 d . . .
N2 N 0.1131(2) 0.59465(10) -0.09929(14) 0.0481(5) Uani 1 1 d . . .
N3 N 0.2502(3) 1.04264(12) -0.01353(16) 0.0571(5) Uani 1 1 d . . .
C1 C 0.2417(3) 0.47810(12) -0.01363(17) 0.0439(5) Uani 1 1 d . . .
C2 C 0.1410(3) 0.44226(14) -0.1115(2) 0.0594(6) Uani 1 1 d . . .
H2B H 0.0605 0.4693 -0.1692 0.071 Uiso 1 1 calc R . .
C3 C 0.1603(4) 0.36665(15) -0.1231(2) 0.0728(8) Uani 1 1 d . . .
H3A H 0.0938 0.3429 -0.1895 0.087 Uiso 1 1 calc R . .
C4 C 0.2771(4) 0.32556(15) -0.0377(3) 0.0711(7) Uani 1 1 d . . .
H4A H 0.2897 0.2744 -0.0458 0.085 Uiso 1 1 calc R . .
C5 C 0.3738(4) 0.36147(15) 0.0589(2) 0.0668(7) Uani 1 1 d . . .
H5A H 0.4522 0.3341 0.1171 0.080 Uiso 1 1 calc R . .
C6 C 0.3579(3) 0.43698(14) 0.0722(2) 0.0566(6) Uani 1 1 d . . .
H6A H 0.4252 0.4604 0.1387 0.068 Uiso 1 1 calc R . .
C7 C 0.2963(3) 0.60423(12) 0.08063(16) 0.0440(5) Uani 1 1 d . . .
C8 C 0.2413(3) 0.67666(12) 0.04033(17) 0.0436(5) Uani 1 1 d . . .
C9 C 0.1235(3) 0.66546(12) -0.07205(17) 0.0457(5) Uani 1 1 d . . .
C10 C 0.0055(3) 0.71840(14) -0.1540(2) 0.0592(6) Uani 1 1 d . . .
H10A H -0.0565 0.6923 -0.2225 0.089 Uiso 1 1 calc R . .
H10B H 0.0796 0.7573 -0.1719 0.089 Uiso 1 1 calc R . .
H10C H -0.0827 0.7399 -0.1206 0.089 Uiso 1 1 calc R . .
C11 C 0.3029(3) 0.73870(13) 0.11205(18) 0.0484(6) Uani 1 1 d . . .
C12 C 0.2847(3) 0.81624(12) 0.07788(17) 0.0460(5) Uani 1 1 d . . .
C13 C 0.2981(3) 0.83978(13) -0.02827(17) 0.0485(5) Uani 1 1 d . . .
H13A H 0.3157 0.8043 -0.0798 0.058 Uiso 1 1 calc R . .
C14 C 0.2863(3) 0.91320(13) -0.05885(18) 0.0484(5) Uani 1 1 d . . .
H14A H 0.2950 0.9265 -0.1307 0.058 Uiso 1 1 calc R . .
C15 C 0.2611(3) 0.96941(13) 0.01600(18) 0.0468(5) Uani 1 1 d . . .
C16 C 0.2498(3) 0.94596(13) 0.12376(18) 0.0501(5) Uani 1 1 d . . .
H16A H 0.2320 0.9811 0.1756 0.060 Uiso 1 1 calc R . .
C17 C 0.2646(3) 0.87204(13) 0.15312(18) 0.0506(6) Uani 1 1 d . . .
H17A H 0.2612 0.8585 0.2260 0.061 Uiso 1 1 calc R . .
C18 C 0.2511(4) 1.06686(15) -0.1264(2) 0.0665(7) Uani 1 1 d . . .
H18A H 0.2685 1.0245 -0.1703 0.100 Uiso 1 1 calc R . .
H18B H 0.3488 1.1018 -0.1203 0.100 Uiso 1 1 calc R . .
H18C H 0.1367 1.0904 -0.1634 0.100 Uiso 1 1 calc R . .
C19 C 0.2247(4) 1.09957(14) 0.0639(2) 0.0710(7) Uani 1 1 d . . .
H19A H 0.2265 1.0772 0.1356 0.107 Uiso 1 1 calc R . .
H19B H 0.1093 1.1238 0.0323 0.107 Uiso 1 1 calc R . .
H19C H 0.3213 1.1356 0.0754 0.107 Uiso 1 1 calc R . .
H1A H 0.411(6) 0.663(2) 0.218(3) 0.147(15) Uiso 1 1 d . . .

loop_
_atom_site_aniso_label
_atom_site_aniso_U_11
_atom_site_aniso_U_22
_atom_site_aniso_U_33
_atom_site_aniso_U_23
_atom_site_aniso_U_13
_atom_site_aniso_U_12
O1 0.0747(11) 0.0525(10) 0.0413(9) 0.0048(7) -0.0007(8) 0.0011(8)
O2 0.0988(14) 0.0524(11) 0.0407(9) -0.0029(7) -0.0007(8) -0.0003(10)
N1 0.0477(10) 0.0402(11) 0.0402(9) 0.0038(7) 0.0062(7) 0.0015(8)
N2 0.0520(11) 0.0419(11) 0.0448(10) 0.0020(7) 0.0044(8) 0.0020(8)
N3 0.0600(12) 0.0430(12) 0.0629(12) 0.0002(9) 0.0084(9) 0.0002(9)
C1 0.0445(12) 0.0395(12) 0.0498(12) 0.0009(9) 0.0166(9) -0.0028(9)
C2 0.0683(15) 0.0460(15) 0.0567(14) 0.0003(10) 0.0058(11) -0.0046(12)
C3 0.088(2) 0.0473(16) 0.0762(18) -0.0103(13) 0.0124(15) -0.0143(14)
C4 0.0841(19) 0.0380(14) 0.094(2) 0.0017(13) 0.0298(17) -0.0010(13)
C5 0.0655(16) 0.0482(16) 0.0837(19) 0.0135(13) 0.0159(14) 0.0090(12)
C6 0.0550(13) 0.0497(15) 0.0602(14) 0.0043(11) 0.0079(11) 0.0028(11)
C7 0.0462(11) 0.0463(13) 0.0376(11) 0.0000(9) 0.0086(9) -0.0017(9)
C8 0.0482(12) 0.0404(12) 0.0413(11) -0.0009(9) 0.0112(9) 0.0004(9)
C9 0.0466(12) 0.0434(13) 0.0442(11) 0.0015(9) 0.0081(9) 0.0006(9)
C10 0.0663(15) 0.0475(14) 0.0539(13) 0.0022(10) 0.0007(11) 0.0044(11)
C11 0.0547(13) 0.0483(14) 0.0416(12) -0.0018(9) 0.0127(10) -0.0010(10)
C12 0.0500(12) 0.0451(13) 0.0412(11) -0.0057(9) 0.0098(9) -0.0024(9)
C13 0.0543(12) 0.0476(13) 0.0435(12) -0.0091(9) 0.0135(10) -0.0030(10)
C14 0.0528(12) 0.0495(14) 0.0422(11) -0.0013(9) 0.0124(9) -0.0046(10)
C15 0.0379(11) 0.0439(13) 0.0534(12) -0.0028(9) 0.0043(9) -0.0034(9)
C16 0.0540(12) 0.0454(14) 0.0505(12) -0.0106(9) 0.0142(10) -0.0002(10)
C17 0.0605(14) 0.0500(14) 0.0417(11) -0.0049(9) 0.0150(10) -0.0038(11)
C18 0.0683(16) 0.0543(16) 0.0667(16) 0.0118(12) 0.0019(12) -0.0027(12)
C19 0.0729(17) 0.0425(15) 0.093(2) -0.0061(13) 0.0153(15) 0.0029(12)

loop_
_atom_type_symbol
_atom_type_description
_atom_type_scat_dispersion_real
_atom_type_scat_dispersion_imag
_atom_type_scat_source
C C 0.0033 0.0016 'International Tables Vol C Tables 4.2.6.8 and 6.1.1.4'
H H 0.0000 0.0000 'International Tables Vol C Tables 4.2.6.8 and 6.1.1.4'
N N 0.0061 0.0033 'International Tables Vol C Tables 4.2.6.8 and 6.1.1.4'
O O 0.0106 0.0060 'International Tables Vol C Tables 4.2.6.8 and 6.1.1.4'

loop_
_geom_angle_atom_site_label_1
_geom_angle_atom_site_label_2
_geom_angle_atom_site_label_3
_geom_angle
_geom_angle_site_symmetry_1
_geom_angle_site_symmetry_3
_geom_angle_publ_flag
C7 O1 H1A 92.1(17) . . ?
C11 O2 H1A 103(2) . . ?
C7 N1 N2 110.43(17) . . ?
C7 N1 C1 131.03(18) . . ?
N2 N1 C1 118.54(16) . . ?
C9 N2 N1 106.73(17) . . ?
C15 N3 C19 121.3(2) . . ?
C15 N3 C18 121.8(2) . . ?
C19 N3 C18 116.8(2) . . ?
C6 C1 C2 119.4(2) . . ?
C6 C1 N1 122.0(2) . . ?
C2 C1 N1 118.58(19) . . ?
C3 C2 C1 119.8(2) . . ?
C3 C2 H2B 120.1 . . ?
C1 C2 H2B 120.1 . . ?
C2 C3 C4 120.9(3) . . ?
C2 C3 H3A 119.6 . . ?
C4 C3 H3A 119.6 . . ?
C5 C4 C3 118.7(3) . . ?
C5 C4 H4A 120.7 . . ?
C3 C4 H4A 120.7 . . ?
C4 C5 C6 121.5(2) . . ?
C4 C5 H5A 119.2 . . ?
C6 C5 H5A 119.2 . . ?
C5 C6 C1 119.7(2) . . ?
C5 C6 H6A 120.1 . . ?
C1 C6 H6A 120.1 . . ?
O1 C7 N1 125.9(2) . . ?
O1 C7 C8 127.0(2) . . ?
N1 C7 C8 107.17(18) . . ?
C7 C8 C11 119.6(2) . . ?
C7 C8 C9 104.58(18) . . ?
C11 C8 C9 135.8(2) . . ?
N2 C9 C8 110.96(18) . . ?
N2 C9 C10 117.8(2) . . ?
C8 C9 C10 131.1(2) . . ?
C9 C10 H10A 109.5 . . ?
C9 C10 H10B 109.5 . . ?
H10A C10 H10B 109.5 . . ?
C9 C10 H10C 109.5 . . ?
H10A C10 H10C 109.5 . . ?
H10B C10 H10C 109.5 . . ?
O2 C11 C8 116.9(2) . . ?
O2 C11 C12 116.99(19) . . ?
C8 C11 C12 126.09(19) . . ?
C13 C12 C17 116.5(2) . . ?
C13 C12 C11 122.20(19) . . ?
C17 C12 C11 121.16(19) . . ?
C14 C13 C12 122.0(2) . . ?
C14 C13 H13A 119.0 . . ?
C12 C13 H13A 119.0 . . ?
C13 C14 C15 121.5(2) . . ?
C13 C14 H14A 119.3 . . ?
C15 C14 H14A 119.3 . . ?
N3 C15 C16 121.5(2) . . ?
N3 C15 C14 121.9(2) . . ?
C16 C15 C14 116.7(2) . . ?
C17 C16 C15 120.8(2) . . ?
C17 C16 H16A 119.6 . . ?
C15 C16 H16A 119.6 . . ?
C16 C17 C12 122.5(2) . . ?
C16 C17 H17A 118.8 . . ?
C12 C17 H17A 118.8 . . ?
N3 C18 H18A 109.5 . . ?
N3 C18 H18B 109.5 . . ?
H18A C18 H18B 109.5 . . ?
N3 C18 H18C 109.5 . . ?
H18A C18 H18C 109.5 . . ?
H18B C18 H18C 109.5 . . ?
N3 C19 H19A 109.5 . . ?
N3 C19 H19B 109.5 . . ?
H19A C19 H19B 109.5 . . ?
N3 C19 H19C 109.5 . . ?
H19A C19 H19C 109.5 . . ?
H19B C19 H19C 109.5 . . ?

loop_
_geom_bond_atom_site_label_1
_geom_bond_atom_site_label_2
_geom_bond_distance
_geom_bond_site_symmetry_2
_geom_bond_publ_flag
O1 C7 1.287(3) . ?
O1 H1A 1.45(4) . ?
O2 C11 1.305(3) . ?
O2 H1A 1.11(4) . ?
N1 C7 1.351(3) . ?
N1 N2 1.396(2) . ?
N1 C1 1.416(3) . ?
N2 C9 1.308(3) . ?
N3 C15 1.357(3) . ?
N3 C19 1.441(3) . ?
N3 C18 1.448(3) . ?
C1 C6 1.381(3) . ?
C1 C2 1.385(3) . ?
C2 C3 1.375(4) . ?
C2 H2B 0.9300 . ?
C3 C4 1.379(4) . ?
C3 H3A 0.9300 . ?
C4 C5 1.365(4) . ?
C4 H4A 0.9300 . ?
C5 C6 1.372(4) . ?
C5 H5A 0.9300 . ?
C6 H6A 0.9300 . ?
C7 C8 1.410(3) . ?
C8 C11 1.412(3) . ?
C8 C9 1.429(3) . ?
C9 C10 1.486(3) . ?
C10 H10A 0.9600 . ?
C10 H10B 0.9600 . ?
C10 H10C 0.9600 . ?
C11 C12 1.446(3) . ?
C12 C13 1.395(3) . ?
C12 C17 1.395(3) . ?
C13 C14 1.364(3) . ?
C13 H13A 0.9300 . ?
C14 C15 1.409(3) . ?
C14 H14A 0.9300 . ?
C15 C16 1.408(3) . ?
C16 C17 1.369(3) . ?
C16 H16A 0.9300 . ?
C17 H17A 0.9300 . ?
C18 H18A 0.9600 . ?
C18 H18B 0.9600 . ?
C18 H18C 0.9600 . ?
C19 H19A 0.9600 . ?
C19 H19B 0.9600 . ?
C19 H19C 0.9600 . ?

loop_
_cod_related_entry_id
_cod_related_entry_database
_cod_related_entry_code
1 ChemSpider 30660869
